data_4075585
loop_
_publ_author_name
'Ojo, Wilfried-Solo'
'Paugam, Eddy'
'P\'etillon, Fran\,cois Y.'
'Schollhammer, Philippe'
'Talarmin, Jean'
'Muir, Kenneth W.'

_publ_section_title
;
 Formation of C&#x2212;C, C&#x2212;N, and C&#x2212;O Links between
 Isonitrile, Cyclopentadienyl, and Hydroxide Ligands Bound to
 Molybdenum(III):&#x00A0; Syntheses and Crystal Structures of
 \m-Aminocarbyne and \m-Amino-oxycarbene Dimolybdenum Complexes
;
_journal_issue 16
_journal_name_full Organometallics
_journal_page_first 4009
_journal_paper_doi 10.1021/om060383v
_journal_volume 25
_journal_year 2006
_chemical_formula_sum 'C41 H47 Mo2 N3 O S2'
_chemical_formula_weight 853.82
_chemical_name_systematic
;
 ?
;
_space_group_IT_number 14
_symmetry_cell_setting monoclinic
_symmetry_space_group_name_Hall '-P 2ybc'
_symmetry_space_group_name_H-M 'P 1 21/c 1'
_atom_sites_solution_hydrogens geom
_atom_sites_solution_primary direct
_atom_sites_solution_secondary difmap
_audit_creation_date 2006-02-09T11:09:20-00:00
_audit_creation_method 'WinGX routine CIF_UPDATE'
_cell_angle_alpha 90.000(7)
_cell_angle_beta 95.627(7)
_cell_angle_gamma 90.000(6)
_cell_formula_units_Z 4
_cell_length_a 12.9957(10)
_cell_length_b 18.5383(14)
_cell_length_c 16.2894(15)
_cell_measurement_reflns_used '4100 reflns out of 5564'
_cell_measurement_temperature 170(2)
_cell_measurement_theta_max 28.9474
_cell_measurement_theta_min 2.7387
_cell_volume 3905.5(6)
_computing_cell_refinement
;
        CrysAlis RED, Oxford Diffraction Ltd.,
        Version 1.171.13 beta (release 14.11.2003 CrysAlis171 VC++)
        (compiled Nov 14 2003,14:35:41)
;
_computing_data_collection
;
        CrysAlis CCD, Oxford Diffraction Ltd.,
        Version 1.171.13 beta (release 14.11.2003 CrysAlis171 VC++)
        (compiled Nov 14 2003,14:35:41)
;
_computing_data_reduction
;
        CrysAlis RED, Oxford Diffraction Ltd.,
        Version 1.171.13 beta (release 14.11.2003 CrysAlis171 VC++)
        (compiled Nov 14 2003,14:35:41)
;
_computing_molecular_graphics 'ORTEP3 for Windows (Farrugia, 1997)'
_computing_structure_refinement 'SHELXL-97 (Sheldrick, 1997)'
_computing_structure_solution 'SHELXS-97 (Sheldrick, 1997)'
_diffrn_ambient_temperature 170(2)
_diffrn_measured_fraction_theta_full 0.996
_diffrn_measured_fraction_theta_max 0.996
_diffrn_measurement_details
;
  1 omega  -68.00   46.00   0.7500   45.0000
omega____ theta____ kappa____ phi______ omega'___ theta'___ frames
    -       20.0000  -79.0000    0.0000    0.0000    0.0000 152

  2 omega  -68.00   46.00   0.7500   45.0000
omega____ theta____ kappa____ phi______ omega'___ theta'___ frames
    -       20.0000  -79.0000   90.0000    0.0000    0.0000 152

  3 omega  -68.00   46.00   0.7500   45.0000
omega____ theta____ kappa____ phi______ omega'___ theta'___ frames
    -       20.0000  -79.0000  180.0000    0.0000    0.0000 152

  4 omega  -68.00   46.00   0.7500   45.0000
omega____ theta____ kappa____ phi______ omega'___ theta'___ frames
    -       20.0000  -79.0000  270.0000    0.0000    0.0000 152
;
_diffrn_measurement_device_type 'X-CALIBUR-2 CCD-4-circle diffractometer'
_diffrn_orient_matrix_UB_11 0.0456502234
_diffrn_orient_matrix_UB_12 -0.0173629602
_diffrn_orient_matrix_UB_13 -0.0103344945
_diffrn_orient_matrix_UB_21 0.0272277665
_diffrn_orient_matrix_UB_22 0.0331126152
_diffrn_orient_matrix_UB_23 0.0050181119
_diffrn_orient_matrix_UB_31 0.0135108492
_diffrn_orient_matrix_UB_32 -0.0081247221
_diffrn_orient_matrix_UB_33 0.0422195098
_diffrn_radiation_monochromator graphite
_diffrn_radiation_type MoK\a
_diffrn_radiation_wavelength 0.71073
_diffrn_reflns_av_R_equivalents 0.1072
_diffrn_reflns_av_unetI/netI 0.103
_diffrn_reflns_limit_h_max 12
_diffrn_reflns_limit_h_min -12
_diffrn_reflns_limit_k_max 18
_diffrn_reflns_limit_k_min -18
_diffrn_reflns_limit_l_max 16
_diffrn_reflns_limit_l_min -14
_diffrn_reflns_number 19626
_diffrn_reflns_theta_full 20.82
_diffrn_reflns_theta_max 20.82
_diffrn_reflns_theta_min 3.28
_diffrn_standards_interval_count 50
_exptl_absorpt_coefficient_mu 0.784
_exptl_absorpt_correction_T_max 0.9618
_exptl_absorpt_correction_T_min 0.8589
_exptl_absorpt_correction_type empirical
_exptl_absorpt_process_details
;
        CrysAlis RED, Oxford Diffraction Ltd.,
        Version 1.171.27p5 beta (release 01-04-2005 CrysAlis171 .NET)
        (compiled Apr  1 2005,17:53:34)
        Scale3 Abspack program including interframe scaling, empirical
        absorption correction (Blessing) and detector sensitivity correction.
;
_exptl_crystal_colour red
_exptl_crystal_density_diffrn 1.452
_exptl_crystal_density_method 'not measured'
_exptl_crystal_description 'fragment of twinned crystal'
_exptl_crystal_F_000 1752
_exptl_crystal_size_max 0.2
_exptl_crystal_size_mid 0.2
_exptl_crystal_size_min 0.05
_refine_diff_density_max 0.497
_refine_diff_density_min -0.404
_refine_diff_density_rms 0.091
_refine_ls_extinction_method none
_refine_ls_goodness_of_fit_ref 1.107
_refine_ls_hydrogen_treatment mixed
_refine_ls_matrix_type full
_refine_ls_number_parameters 442
_refine_ls_number_reflns 4068
_refine_ls_number_restraints 0
_refine_ls_restrained_S_all 1.107
_refine_ls_R_factor_all 0.1061
_refine_ls_R_factor_gt 0.065
_refine_ls_shift/su_max 0
_refine_ls_shift/su_mean 0
_refine_ls_structure_factor_coef Fsqd
_refine_ls_weighting_details 'calc w=1/[\s^2^(Fo^2^)+(0.0416P)^2^+0.0000P] where P=(Fo^2^+2Fc^2^)/3'
_refine_ls_weighting_scheme calc
_refine_ls_wR_factor_gt 0.1076
_refine_ls_wR_factor_ref 0.1218
_reflns_number_gt 2923
_reflns_number_total 4068
_reflns_threshold_expression >2sigma(I)
_cod_data_source_file om060383vsi20060503_095347.cif
_cod_data_source_block 6b
_cod_original_sg_symbol_H-M P21/c
_cod_database_code 4075585

loop_
_symmetry_equiv_pos_as_xyz
'x, y, z'
'-x, y+1/2, -z+1/2'
'-x, -y, -z'
'x, -y-1/2, z-1/2'

loop_
_atom_site_label
_atom_site_type_symbol
_atom_site_fract_x
_atom_site_fract_y
_atom_site_fract_z
_atom_site_U_iso_or_equiv
_atom_site_adp_type
_atom_site_occupancy
_atom_site_symmetry_multiplicity
_atom_site_calc_flag
_atom_site_refinement_flags
C1 C 0.4929(7) 0.2303(6) 0.3033(6) 0.051(3) Uani 1 1 d .
H1A H 0.4822 0.2316 0.362 0.076 Uiso 1 1 calc R
H1B H 0.4831 0.1808 0.2827 0.076 Uiso 1 1 calc R
H1C H 0.443 0.2623 0.2725 0.076 Uiso 1 1 calc R
C2 C 0.7266(8) 0.1029(6) 0.0370(6) 0.066(4) Uani 1 1 d .
H2A H 0.7812 0.0703 0.0223 0.098 Uiso 1 1 calc R
H2B H 0.6924 0.1249 -0.0132 0.098 Uiso 1 1 calc R
H2C H 0.6758 0.0757 0.0652 0.098 Uiso 1 1 calc R
C3 C 0.4861(8) 0.0271(6) 0.1853(7) 0.066(4) Uani 1 1 d .
H3A H 0.445 0.0097 0.2294 0.08 Uiso 1 1 calc R
H3B H 0.4495 0.0692 0.159 0.08 Uiso 1 1 calc R
C4 C 0.4892(11) -0.0297(10) 0.1239(10) 0.184(10) Uani 1 1 d .
H4A H 0.4186 -0.0418 0.1015 0.276 Uiso 1 1 calc R
H4B H 0.5227 -0.0725 0.1496 0.276 Uiso 1 1 calc R
H4C H 0.5285 -0.0129 0.0792 0.276 Uiso 1 1 calc R
C11 C 0.6766(9) 0.3519(7) 0.0567(7) 0.056(4) Uani 1 1 d .
H11 H 0.7439 0.3692 0.0493 0.067 Uiso 1 1 calc R
C12 C 0.6196(9) 0.2991(7) 0.0088(7) 0.065(4) Uani 1 1 d .
H12 H 0.6421 0.2738 -0.0369 0.078 Uiso 1 1 calc R
C13 C 0.5250(8) 0.2910(6) 0.0404(6) 0.045(3) Uani 1 1 d .
H13 H 0.4723 0.2589 0.0187 0.054 Uiso 1 1 calc R
C14 C 0.5174(8) 0.3353(6) 0.1068(7) 0.048(3) Uani 1 1 d .
H14 H 0.4606 0.3395 0.139 0.057 Uiso 1 1 calc R
C15 C 0.6132(9) 0.3738(6) 0.1176(7) 0.050(3) Uani 1 1 d .
H15 H 0.6313 0.4086 0.1592 0.06 Uiso 1 1 calc R
C21 C 0.9193(7) 0.2176(6) 0.3236(6) 0.034(3) Uani 1 1 d .
C22 C 0.8543(8) 0.2002(6) 0.3848(6) 0.039(3) Uani 1 1 d .
H22 H 0.8281 0.233 0.4224 0.047 Uiso 1 1 calc R
C23 C 0.8347(8) 0.1254(6) 0.3802(6) 0.040(3) Uani 1 1 d .
H23 H 0.793 0.0988 0.4142 0.048 Uiso 1 1 calc R
C24 C 0.8886(8) 0.0967(6) 0.3157(7) 0.050(3) Uani 1 1 d .
H24 H 0.89 0.0475 0.2993 0.06 Uiso 1 1 calc R
C25 C 0.9389(7) 0.1535(6) 0.2810(7) 0.044(3) Uani 1 1 d .
H25 H 0.9798 0.1499 0.2359 0.053 Uiso 1 1 calc R
C31 C 0.8829(7) 0.3872(6) 0.1992(6) 0.032(3) Uani 1 1 d .
C32 C 0.8379(8) 0.4487(6) 0.2340(8) 0.046(3) Uani 1 1 d .
C33 C 0.8403(9) 0.5130(6) 0.1903(9) 0.059(4) Uani 1 1 d .
H33 H 0.8099 0.5551 0.2109 0.07 Uiso 1 1 calc R
C34 C 0.8863(11) 0.5167(8) 0.1177(10) 0.075(5) Uani 1 1 d .
H34 H 0.8874 0.5615 0.0895 0.091 Uiso 1 1 calc R
C35 C 0.9288(10) 0.4596(9) 0.0864(8) 0.071(4) Uani 1 1 d .
H35 H 0.9595 0.4644 0.0361 0.085 Uiso 1 1 calc R
C36 C 0.9300(8) 0.3932(7) 0.1245(7) 0.050(3) Uani 1 1 d .
C37 C 0.7878(8) 0.4422(5) 0.3127(7) 0.057(3) Uani 1 1 d .
H37A H 0.7619 0.4896 0.328 0.086 Uiso 1 1 calc R
H37B H 0.8386 0.4248 0.3567 0.086 Uiso 1 1 calc R
H37C H 0.7301 0.4081 0.3051 0.086 Uiso 1 1 calc R
C38 C 0.9767(8) 0.3266(7) 0.0898(6) 0.064(4) Uani 1 1 d .
H38A H 0.9688 0.2857 0.1267 0.097 Uiso 1 1 calc R
H38B H 1.0504 0.3349 0.085 0.097 Uiso 1 1 calc R
H38C H 0.9414 0.3161 0.0352 0.097 Uiso 1 1 calc R
C39 C 0.7873(7) 0.2764(5) 0.2140(6) 0.036(3) Uani 1 1 d .
C41 C 1.0979(8) 0.3025(6) 0.3859(8) 0.050(3) Uani 1 1 d .
C42 C 1.0903(8) 0.3314(7) 0.4658(9) 0.054(3) Uani 1 1 d .
C43 C 1.1633(11) 0.3093(8) 0.5281(8) 0.085(5) Uani 1 1 d .
H43 H 1.1604 0.3274 0.5824 0.103 Uiso 1 1 calc R
C44 C 1.2411(10) 0.2612(8) 0.5125(9) 0.078(5) Uani 1 1 d .
H44 H 1.2888 0.2453 0.5568 0.093 Uiso 1 1 calc R
C45 C 1.2499(8) 0.2365(6) 0.4349(9) 0.063(4) Uani 1 1 d .
H45 H 1.3056 0.2056 0.425 0.076 Uiso 1 1 calc R
C46 C 1.1770(9) 0.2565(7) 0.3689(9) 0.060(4) Uani 1 1 d .
C47 C 1.0069(9) 0.3830(7) 0.4828(7) 0.077(4) Uani 1 1 d .
H47A H 0.9624 0.3922 0.4318 0.116 Uiso 1 1 calc R
H47B H 1.038 0.4284 0.5038 0.116 Uiso 1 1 calc R
H47C H 0.9655 0.3622 0.5241 0.116 Uiso 1 1 calc R
C48 C 1.1898(8) 0.2332(5) 0.2829(8) 0.062(4) Uani 1 1 d .
H48A H 1.2497 0.2011 0.2832 0.093 Uiso 1 1 calc R
H48B H 1.2006 0.2757 0.249 0.093 Uiso 1 1 calc R
H48C H 1.1275 0.2076 0.2601 0.093 Uiso 1 1 calc R
C49 C 0.9462(8) 0.2930(5) 0.2974(6) 0.034(3) Uani 1 1 d .
C51 C 0.6440(8) 0.0075(5) 0.2840(8) 0.036(3) Uani 1 1 d .
C52 C 0.6154(9) 0.0073(6) 0.3648(8) 0.046(3) Uani 1 1 d .
C53 C 0.6738(11) -0.0365(7) 0.4240(7) 0.061(4) Uani 1 1 d .
H53 H 0.6582 -0.036 0.4798 0.073 Uiso 1 1 calc R
C54 C 0.7519(11) -0.0793(7) 0.4016(12) 0.080(5) Uani 1 1 d .
H54 H 0.7886 -0.1099 0.4411 0.096 Uiso 1 1 calc R
C55 C 0.7766(10) -0.0779(7) 0.3238(11) 0.073(4) Uani 1 1 d .
H55 H 0.8332 -0.1065 0.3102 0.087 Uiso 1 1 calc R
C56 C 0.7243(10) -0.0373(6) 0.2619(9) 0.058(4) Uani 1 1 d .
C57 C 0.5275(8) 0.0515(5) 0.3890(6) 0.055(3) Uani 1 1 d .
H57A H 0.5194 0.0436 0.4475 0.083 Uiso 1 1 calc R
H57B H 0.4639 0.0373 0.3557 0.083 Uiso 1 1 calc R
H57C H 0.5414 0.1027 0.3798 0.083 Uiso 1 1 calc R
C58 C 0.7608(9) -0.0382(6) 0.1771(8) 0.076(4) Uani 1 1 d .
H58A H 0.7157 -0.0075 0.1402 0.114 Uiso 1 1 calc R
H58B H 0.7585 -0.0877 0.1559 0.114 Uiso 1 1 calc R
H58C H 0.8319 -0.0201 0.1799 0.114 Uiso 1 1 calc R
C50 C 0.6274(7) 0.1193(6) 0.2080(6) 0.036(3) Uani 1 1 d .
O1 O 0.5702(4) 0.1574(3) 0.1543(4) 0.0352(18) Uani 1 1 d .
N3 N 0.8730(6) 0.3189(4) 0.2363(5) 0.030(2) Uani 1 1 d .
N4 N 1.0248(6) 0.3308(4) 0.3210(5) 0.042(2) Uani 1 1 d .
N5 N 0.5896(6) 0.0516(5) 0.2242(5) 0.038(2) Uani 1 1 d .
S1 S 0.62358(18) 0.26007(14) 0.28986(15) 0.0350(7) Uani 1 1 d .
S2 S 0.78312(18) 0.17319(15) 0.10511(16) 0.0394(7) Uani 1 1 d .
Mo1 Mo 0.76402(6) 0.17687(5) 0.25591(5) 0.0305(3) Uani 1 1 d .
Mo2 Mo 0.65397(6) 0.25758(5) 0.14517(5) 0.0344(3) Uani 1 1 d .

loop_
_atom_site_aniso_label
_atom_site_aniso_U_11
_atom_site_aniso_U_22
_atom_site_aniso_U_33
_atom_site_aniso_U_23
_atom_site_aniso_U_13
_atom_site_aniso_U_12
C1 0.040(7) 0.088(9) 0.026(7) 0.015(6) 0.010(5) -0.006(7)
C2 0.066(8) 0.075(9) 0.058(9) -0.026(7) 0.019(7) -0.023(8)
C3 0.049(8) 0.064(9) 0.083(10) 0.011(8) -0.009(7) -0.027(7)
C4 0.097(13) 0.31(3) 0.150(17) -0.161(18) 0.042(11) -0.105(15)
C11 0.044(8) 0.088(10) 0.033(8) 0.040(7) -0.016(7) -0.032(8)
C12 0.046(8) 0.108(12) 0.039(8) 0.031(8) -0.001(7) 0.001(8)
C13 0.036(7) 0.073(9) 0.022(7) 0.010(7) -0.009(6) 0.005(7)
C14 0.038(8) 0.066(9) 0.040(8) 0.024(7) 0.010(6) 0.017(7)
C15 0.054(8) 0.052(8) 0.040(9) 0.021(6) -0.018(7) 0.006(7)
C21 0.025(6) 0.035(8) 0.039(8) 0.010(6) -0.008(6) -0.006(6)
C22 0.047(7) 0.041(8) 0.027(7) 0.006(6) -0.011(6) -0.019(6)
C23 0.035(7) 0.043(8) 0.040(8) 0.017(6) -0.013(6) -0.017(6)
C24 0.030(7) 0.034(7) 0.081(10) 0.001(7) -0.021(7) -0.006(7)
C25 0.018(6) 0.046(8) 0.068(9) -0.018(7) -0.001(6) 0.010(6)
C31 0.028(6) 0.029(7) 0.036(8) 0.024(6) -0.005(5) -0.016(6)
C32 0.038(7) 0.030(8) 0.067(10) 0.012(8) -0.013(7) -0.004(6)
C33 0.059(9) 0.041(9) 0.070(11) 0.003(8) -0.028(8) -0.010(7)
C34 0.079(11) 0.055(10) 0.083(14) 0.030(10) -0.037(10) -0.027(9)
C35 0.059(9) 0.092(12) 0.059(10) 0.020(10) -0.007(8) -0.058(10)
C36 0.035(7) 0.061(9) 0.049(9) 0.031(8) -0.015(6) -0.023(7)
C37 0.057(8) 0.049(8) 0.065(9) -0.004(7) 0.005(7) 0.020(7)
C38 0.059(8) 0.094(10) 0.040(8) 0.008(8) 0.007(6) -0.014(8)
C39 0.027(6) 0.050(7) 0.030(7) -0.004(6) -0.001(5) 0.008(6)
C41 0.030(8) 0.047(8) 0.069(11) 0.006(8) -0.012(7) -0.014(7)
C42 0.040(8) 0.056(8) 0.062(10) 0.026(8) -0.013(8) -0.012(7)
C43 0.063(9) 0.131(14) 0.058(10) 0.039(10) -0.020(9) -0.031(10)
C44 0.044(9) 0.117(13) 0.068(12) 0.044(10) -0.014(8) 0.007(9)
C45 0.020(7) 0.075(10) 0.090(11) 0.021(9) -0.019(8) -0.009(7)
C46 0.037(8) 0.054(9) 0.087(12) 0.007(8) -0.013(8) -0.015(7)
C47 0.061(9) 0.101(11) 0.067(10) 0.000(8) -0.006(7) 0.000(9)
C48 0.036(7) 0.038(8) 0.110(12) 0.006(7) -0.004(7) 0.008(6)
C49 0.023(6) 0.039(7) 0.039(8) 0.001(6) 0.004(6) -0.004(6)
C51 0.037(7) 0.016(6) 0.052(9) -0.006(7) -0.010(7) -0.010(6)
C52 0.057(8) 0.028(7) 0.052(10) 0.000(7) -0.007(8) -0.026(7)
C53 0.093(11) 0.037(8) 0.047(9) 0.007(7) -0.026(9) -0.042(8)
C54 0.072(11) 0.028(9) 0.130(16) 0.021(10) -0.037(11) -0.008(8)
C55 0.066(10) 0.035(9) 0.113(14) 0.003(10) -0.007(11) -0.007(8)
C56 0.070(10) 0.026(7) 0.075(11) -0.009(8) -0.010(9) -0.001(7)
C57 0.079(9) 0.047(8) 0.038(8) -0.005(6) -0.008(7) -0.019(7)
C58 0.073(9) 0.054(9) 0.102(12) -0.025(8) 0.012(9) 0.030(7)
C50 0.033(7) 0.038(7) 0.038(8) 0.002(6) 0.009(6) 0.006(6)
O1 0.028(4) 0.048(5) 0.028(4) 0.004(4) -0.005(3) -0.006(4)
N3 0.019(5) 0.039(6) 0.032(6) 0.008(5) 0.002(4) -0.007(5)
N4 0.031(5) 0.043(6) 0.050(6) 0.021(5) -0.012(5) -0.004(5)
N5 0.031(5) 0.044(6) 0.038(6) -0.001(5) -0.006(5) -0.009(5)
S1 0.0301(15) 0.0450(18) 0.0302(17) 0.0037(14) 0.0050(13) 0.0071(15)
S2 0.0315(16) 0.0507(18) 0.0367(19) -0.0065(15) 0.0072(13) -0.0004(16)
Mo1 0.0237(5) 0.0340(6) 0.0329(6) 0.0013(5) -0.0016(4) 0.0017(5)
Mo2 0.0245(5) 0.0468(7) 0.0309(6) 0.0070(5) -0.0018(4) 0.0011(5)

loop_
_atom_type_symbol
_atom_type_description
_atom_type_scat_dispersion_real
_atom_type_scat_dispersion_imag
_atom_type_scat_source
C C 0.0033 0.0016 'International Tables Vol C Tables 4.2.6.8 and 6.1.1.4'
H H 0 0 'International Tables Vol C Tables 4.2.6.8 and 6.1.1.4'
O O 0.0106 0.006 'International Tables Vol C Tables 4.2.6.8 and 6.1.1.4'
N N 0.0061 0.0033 'International Tables Vol C Tables 4.2.6.8 and 6.1.1.4'
S S 0.1246 0.1234 'International Tables Vol C Tables 4.2.6.8 and 6.1.1.4'
Mo Mo -1.6832 0.6857 'International Tables Vol C Tables 4.2.6.8 and 6.1.1.4'

loop_
_geom_angle_atom_site_label_1
_geom_angle_atom_site_label_2
_geom_angle_atom_site_label_3
_geom_angle
C4 C3 N5 115.1(10)
C15 C11 C12 106.1(10)
C15 C11 Mo2 70.0(6)
C12 C11 Mo2 74.2(6)
C13 C12 C11 107.8(11)
C13 C12 Mo2 73.0(6)
C11 C12 Mo2 70.4(6)
C14 C13 C12 111.3(11)
C14 C13 Mo2 71.7(6)
C12 C13 Mo2 72.8(6)
C13 C14 C15 105.4(10)
C13 C14 Mo2 74.3(6)
C15 C14 Mo2 69.1(5)
C11 C15 C14 109.4(10)
C11 C15 Mo2 74.0(6)
C14 C15 Mo2 74.5(6)
C22 C21 C25 107.8(9)
C22 C21 C49 125.8(10)
C25 C21 C49 125.4(10)
C22 C21 Mo1 73.0(5)
C25 C21 Mo1 71.6(5)
C49 C21 Mo1 112.3(6)
C21 C22 C23 107.8(10)
C21 C22 Mo1 72.0(5)
C23 C22 Mo1 72.5(5)
C22 C23 C24 107.9(9)
C22 C23 Mo1 72.4(5)
C24 C23 Mo1 72.2(6)
C25 C24 C23 107.6(9)
C25 C24 Mo1 71.5(6)
C23 C24 Mo1 72.5(6)
C24 C25 C21 108.8(10)
C24 C25 Mo1 73.7(6)
C21 C25 Mo1 73.0(5)
N3 C31 C36 120.1(10)
N3 C31 C32 119.2(9)
C36 C31 C32 120.6(10)
C33 C32 C31 116.8(11)
C33 C32 C37 122.7(12)
C31 C32 C37 120.5(9)
C34 C33 C32 121.0(13)
C35 C34 C33 121.7(14)
C34 C35 C36 121.9(14)
C35 C36 C31 118.0(12)
C35 C36 C38 123.3(13)
C31 C36 C38 118.7(10)
N3 C39 Mo2 151.3(7)
N3 C39 Mo1 125.5(6)
Mo2 C39 Mo1 83.0(4)
C46 C41 C42 122.4(11)
C46 C41 N4 121.5(12)
C42 C41 N4 115.7(11)
C43 C42 C41 117.3(12)
C43 C42 C47 120.8(14)
C41 C42 C47 121.9(11)
C42 C43 C44 121.0(14)
C45 C44 C43 120.9(12)
C44 C45 C46 120.6(12)
C41 C46 C45 117.7(12)
C41 C46 C48 121.3(11)
C45 C46 C48 120.8(13)
N4 C49 N3 120.0(9)
N4 C49 C21 128.9(9)
N3 C49 C21 111.1(8)
C52 C51 C56 120.7(11)
C52 C51 N5 119.3(10)
C56 C51 N5 119.9(11)
C51 C52 C53 117.7(12)
C51 C52 C57 121.9(11)
C53 C52 C57 120.4(12)
C54 C53 C52 120.8(13)
C55 C54 C53 119.6(14)
C54 C55 C56 123.7(15)
C55 C56 C51 117.3(12)
C55 C56 C58 119.1(13)
C51 C56 C58 123.4(12)
O1 C50 N5 115.6(9)
O1 C50 Mo1 111.9(7)
N5 C50 Mo1 132.6(7)
C50 O1 Mo2 104.7(6)
C39 N3 C49 117.8(8)
C39 N3 C31 120.2(8)
C49 N3 C31 121.9(8)
C49 N4 C41 118.2(8)
C50 N5 C51 119.7(8)
C50 N5 C3 120.9(8)
C51 N5 C3 119.0(8)
C1 S1 Mo2 110.7(3)
C1 S1 Mo1 123.4(4)
Mo2 S1 Mo1 65.20(7)
C2 S2 Mo2 112.1(4)
C2 S2 Mo1 123.2(4)
Mo2 S2 Mo1 65.15(7)
C39 Mo1 C50 118.7(4)
C39 Mo1 C25 93.1(4)
C50 Mo1 C25 137.2(4)
C39 Mo1 C21 73.1(4)
C50 Mo1 C21 168.2(4)
C25 Mo1 C21 35.4(3)
C39 Mo1 C24 127.4(4)
C50 Mo1 C24 110.4(4)
C25 Mo1 C24 34.8(3)
C21 Mo1 C24 58.4(3)
C39 Mo1 C22 93.2(4)
C50 Mo1 C22 137.7(4)
C25 Mo1 C22 58.6(4)
C21 Mo1 C22 35.0(3)
C24 Mo1 C22 58.6(4)
C39 Mo1 C23 127.7(4)
C50 Mo1 C23 110.6(4)
C25 Mo1 C23 58.4(4)
C21 Mo1 C23 58.3(3)
C24 Mo1 C23 35.4(3)
C22 Mo1 C23 35.1(3)
C39 Mo1 S1 69.1(3)
C50 Mo1 S1 77.9(3)
C25 Mo1 S1 143.7(3)
C21 Mo1 S1 108.3(3)
C24 Mo1 S1 142.5(3)
C22 Mo1 S1 90.0(3)
C23 Mo1 S1 107.1(3)
C39 Mo1 S2 69.9(3)
C50 Mo1 S2 77.7(3)
C25 Mo1 S2 88.7(3)
C21 Mo1 S2 108.1(3)
C24 Mo1 S2 105.1(3)
C22 Mo1 S2 143.0(3)
C23 Mo1 S2 140.5(3)
S1 Mo1 S2 112.41(9)
C39 Mo1 Mo2 48.5(3)
C50 Mo1 Mo2 70.2(3)
C25 Mo1 Mo2 133.0(3)
C21 Mo1 Mo2 121.6(2)
C24 Mo1 Mo2 161.3(3)
C22 Mo1 Mo2 134.0(3)
C23 Mo1 Mo2 163.2(3)
S1 Mo1 Mo2 56.22(6)
S2 Mo1 Mo2 56.26(6)
C39 Mo2 O1 121.7(3)
C39 Mo2 C15 96.8(4)
O1 Mo2 C15 136.4(4)
C39 Mo2 C11 93.5(4)
O1 Mo2 C11 142.2(3)
C15 Mo2 C11 36.0(3)
C39 Mo2 C14 129.8(4)
O1 Mo2 C14 100.0(3)
C15 Mo2 C14 36.4(3)
C11 Mo2 C14 60.1(4)
C39 Mo2 C12 123.1(4)
O1 Mo2 C12 107.2(4)
C15 Mo2 C12 58.6(4)
C11 Mo2 C12 35.4(3)
C14 Mo2 C12 58.2(4)
C39 Mo2 C13 151.2(4)
O1 Mo2 C13 87.1(3)
C15 Mo2 C13 57.8(4)
C11 Mo2 C13 58.1(4)
C14 Mo2 C13 34.0(3)
C12 Mo2 C13 34.3(3)
C39 Mo2 S1 70.6(3)
O1 Mo2 S1 79.58(17)
C15 Mo2 S1 96.8(3)
C11 Mo2 S1 129.5(4)
C14 Mo2 S1 93.2(3)
C12 Mo2 S1 151.2(3)
C13 Mo2 S1 121.8(3)
C39 Mo2 S2 71.3(3)
O1 Mo2 S2 80.29(18)
C15 Mo2 S2 135.8(3)
C11 Mo2 S2 100.8(3)
C14 Mo2 S2 148.9(3)
C12 Mo2 S2 91.7(3)
C13 Mo2 S2 115.8(3)
S1 Mo2 S2 117.08(9)
C39 Mo2 Mo1 48.5(3)
O1 Mo2 Mo1 73.18(17)
C15 Mo2 Mo1 140.9(3)
C11 Mo2 Mo1 139.5(3)
C14 Mo2 Mo1 151.6(3)
C12 Mo2 Mo1 150.1(3)
C13 Mo2 Mo1 160.0(3)
S1 Mo2 Mo1 58.57(6)
S2 Mo2 Mo1 58.59(7)

loop_
_geom_bond_atom_site_label_1
_geom_bond_atom_site_label_2
_geom_bond_distance
C1 S1 1.820(9)
C2 S2 1.819(9)
C3 C4 1.455(15)
C3 N5 1.500(11)
C11 C15 1.409(13)
C11 C12 1.415(14)
C11 Mo2 2.303(10)
C12 C13 1.386(13)
C12 Mo2 2.353(10)
C13 C14 1.369(13)
C13 Mo2 2.355(9)
C14 C15 1.431(13)
C14 Mo2 2.323(9)
C15 Mo2 2.253(10)
C21 C22 1.405(12)
C21 C25 1.412(12)
C21 C49 1.513(13)
C21 Mo1 2.328(9)
C22 C23 1.411(12)
C22 Mo1 2.342(9)
C23 C24 1.422(13)
C23 Mo1 2.343(9)
C24 C25 1.390(13)
C24 Mo1 2.339(10)
C25 Mo1 2.310(9)
C31 N3 1.415(11)
C31 C36 1.417(13)
C31 C32 1.424(13)
C32 C33 1.390(14)
C32 C37 1.499(13)
C33 C34 1.378(15)
C34 C35 1.320(16)
C35 C36 1.379(15)
C36 C38 1.510(14)
C39 N3 1.383(10)
C39 Mo2 2.000(9)
C39 Mo1 2.001(10)
C41 C46 1.385(14)
C41 C42 1.419(14)
C41 N4 1.448(12)
C42 C43 1.381(14)
C42 C47 1.492(14)
C43 C44 1.390(16)
C44 C45 1.360(15)
C45 C46 1.412(14)
C46 C48 1.489(14)
C49 N4 1.267(10)
C49 N3 1.394(11)
C51 C52 1.402(13)
C51 C56 1.407(14)
C51 N5 1.409(11)
C52 C53 1.422(14)
C52 C57 1.489(13)
C53 C54 1.367(16)
C54 C55 1.339(16)
C55 C56 1.382(15)
C56 C58 1.504(14)
C50 O1 1.299(10)
C50 N5 1.383(11)
C50 Mo1 2.152(10)
O1 Mo2 2.166(6)
S1 Mo2 2.428(3)
S1 Mo1 2.493(3)
S2 Mo2 2.430(3)
S2 Mo1 2.494(3)
Mo1 Mo2 2.6518(12)
